data_1100069
loop_
_publ_author_name
'Black, W H'
'Griffith, E A H'
'Robertson, B E'

_publ_section_title ' M S~2~ O~6~ (H~2~ O)~6~ (M = Mg, Ni, Zn)'
_journal_name_full 'Acta Crystallographica B (24,1968-38,1982)'
_journal_page_first 615
_journal_page_last 617
_journal_paper_doi 10.1107/S0567740875003408
_journal_volume 31
_journal_year 1975
_chemical_formula_structural 'Mg S2 O6 (H2 O)6'
_chemical_formula_sum 'H12 Mg O12 S2'
_chemical_name_systematic 'Magnesium dithionate hexahydrate'
_space_group_IT_number 2
_symmetry_cell_setting triclinic
_symmetry_Int_Tables_number 2
_symmetry_space_group_name_Hall '-P 1'
_symmetry_space_group_name_H-M 'P -1'
_cell_angle_alpha 94.23(2)
_cell_angle_beta 96.76(2)
_cell_angle_gamma 101.72(2)
_cell_formula_units_Z 1
_cell_length_a 6.819(2)
_cell_length_b 6.747(2)
_cell_length_c 6.506(2)
_cell_volume 289.6
_exptl_crystal_density_meas 1.8(10)
_cod_database_code 1100069

loop_
_symmetry_equiv_pos_as_xyz
x,y,z
-x,-y,-z

loop_
_atom_site_label
_atom_site_type_symbol
_atom_site_symmetry_multiplicity
_atom_site_Wyckoff_symbol
_atom_site_fract_x
_atom_site_fract_y
_atom_site_fract_z
_atom_site_occupancy
_atom_site_attached_hydrogens
_atom_site_calc_flag
Mg1 Mg2+ 1 a 0. 0. 0. 1. 0 d
S1 S5+ 2 i 0.3597(2) 0.5450(2) 0.5014(2) 1. 0 d
O1 O2- 2 i 0.1285(6) 0.2919(5) -0.0435(6) 1. 0 d
O2 O2- 2 i -0.0702(6) 0.0970(5) 0.2832(5) 1. 0 d
O3 O2- 2 i 0.2739(5) -0.0365(6) 0.1429(6) 1. 0 d
O4 O2- 2 i 0.2263(5) 0.3693(5) 0.5610(5) 1. 0 d
O5 O2- 2 i 0.4029(5) 0.7213(5) 0.6537(6) 1. 0 d
O6 O2- 2 i 0.3055(5) 0.5888(5) 0.2903(5) 1. 0 d
H1 H1+ 2 i 0.174(10) 0.372(11) 0.040(11) 1. 0 d
H2 H1+ 2 i 0.167(8) 0.320(8) -0.141(9) 1. 0 d
H3 H1+ 2 i -0.159(10) 0.138(10) 0.29(1) 1. 0 d
H4 H1+ 2 i 0.005(10) 0.149(10) 0.358(11) 1. 0 d
H5 H1+ 2 i 0.293(10) -0.121(10) 0.181(10) 1. 0 d
H6 H1+ 2 i 0.353(10) 0.048(10) 0.19(1) 1. 0 d

loop_
_atom_type_symbol
_atom_type_oxidation_number
Mg2+ 2.000
S5+ 5.000
O2- -2.000
H1+ 1.000
